data_4125567
loop_
_publ_author_name
'Campos, Michael P.'
'Hendricks, Mark P.'
'Beecher, Alexander N.'
'Walravens, Willem'
'Swain, Robert A.'
'Cleveland, Gregory T.'
'Hens, Zeger'
'Sfeir, Matthew Y.'
'Owen, Jonathan S.'

_publ_section_title
;
 A Library of Selenourea Precursors to PbSe Nanocrystals with Size
 Distributions near the Homogeneous Limit.
;
_journal_issue 6
_journal_name_full 'Journal of the American Chemical Society'
_journal_page_first 2296
_journal_page_last 2305
_journal_paper_doi 10.1021/jacs.6b11021
_journal_volume 139
_journal_year 2017
_chemical_formula_moiety 'C13 H26 N2 Se'
_chemical_formula_sum 'C13 H26 N2 Se'
_chemical_formula_weight 289.32
_space_group_crystal_system monoclinic
_space_group_IT_number 14
_space_group_name_Hall '-P 2yn'
_space_group_name_H-M_alt 'P 1 21/n 1'
_symmetry_space_group_name_Hall '-P 2yn'
_symmetry_space_group_name_H-M 'P 1 21/n 1'
_atom_sites_solution_hydrogens mixed
_atom_sites_solution_primary direct
_audit_creation_date 2015-02-21
_audit_creation_method
;
Olex2 1.2
(compiled 2015.01.26 svn.r3151 for OlexSys, GUI svn.r4998)
;
_cell_angle_alpha 90
_cell_angle_beta 117.1228(11)
_cell_angle_gamma 90
_cell_formula_units_Z 4
_cell_length_a 11.35852(9)
_cell_length_b 12.23104(6)
_cell_length_c 11.94506(11)
_cell_measurement_reflns_used 27368
_cell_measurement_temperature 100
_cell_measurement_theta_max 71.4170
_cell_measurement_theta_min 5.5030
_cell_volume 1476.99(2)
_computing_cell_refinement
;
CrysAlisPro, Agilent Technologies,
Version 1.171.37.34 (release 22-05-2014 CrysAlis171 .NET)
(compiled May 22 2014,16:03:01)
;
_computing_data_collection
;
CrysAlisPro, Agilent Technologies,
Version 1.171.37.34 (release 22-05-2014 CrysAlis171 .NET)
(compiled May 22 2014,16:03:01)
;
_computing_data_reduction
;
CrysAlisPro, Agilent Technologies,
Version 1.171.37.34 (release 22-05-2014 CrysAlis171 .NET)
(compiled May 22 2014,16:03:01)
;
_computing_molecular_graphics 'Olex2 (Dolomanov et al., 2009)'
_computing_publication_material 'Olex2 (Dolomanov et al., 2009)'
_computing_structure_refinement 'ShelXL (Sheldrick, 2008)'
_computing_structure_solution 'ShelXS (Sheldrick, 2008)'
_diffrn_ambient_temperature 100.0
_diffrn_detector 'CCD plate'
_diffrn_detector_area_resol_mean 8.0549
_diffrn_detector_type EosS2
_diffrn_measured_fraction_theta_full 1.000
_diffrn_measured_fraction_theta_max 0.999
_diffrn_measurement_details
;
#__ type_ start__ end____ width___ exp.time_
  1 omega   57.00  108.00   1.0000    1.0000
omega____ theta____ kappa____ phi______ frames
    -       35.5316  178.0000  -90.0000 51

#__ type_ start__ end____ width___ exp.time_
  2 omega  -32.00   52.00   1.0000    1.0000
omega____ theta____ kappa____ phi______ frames
    -       35.5316  -57.0000  -90.0000 84

#__ type_ start__ end____ width___ exp.time_
  3 omega    0.00   28.00   1.0000    1.0000
omega____ theta____ kappa____ phi______ frames
    -       35.5316   92.0000  -22.0402 28

#__ type_ start__ end____ width___ exp.time_
  4 omega   55.00  108.00   1.0000    1.0000
omega____ theta____ kappa____ phi______ frames
    -       35.5316 -178.0000   90.0000 53

#__ type_ start__ end____ width___ exp.time_
  5 omega   57.00  108.00   1.0000    1.0000
omega____ theta____ kappa____ phi______ frames
    -       35.5316  178.0000  -30.0000 51

#__ type_ start__ end____ width___ exp.time_
  6 omega  -34.00  105.00   1.0000    1.0000
omega____ theta____ kappa____ phi______ frames
    -       35.5316    0.0000   90.0000 139

#__ type_ start__ end____ width___ exp.time_
  7 omega   57.00  150.00   1.0000    1.0000
omega____ theta____ kappa____ phi______ frames
    -      108.0000  178.0000   60.0000 93

#__ type_ start__ end____ width___ exp.time_
  8 omega   40.00  135.00   1.0000    1.0000
omega____ theta____ kappa____ phi______ frames
    -      108.0000  -77.0000  120.0000 95

#__ type_ start__ end____ width___ exp.time_
  9 omega   81.00  176.00   1.0000    1.0000
omega____ theta____ kappa____ phi______ frames
    -      108.0000   77.0000 -120.0000 95

#__ type_ start__ end____ width___ exp.time_
 10 omega   57.00  150.00   1.0000    1.0000
omega____ theta____ kappa____ phi______ frames
    -      108.0000  178.0000   90.0000 93

#__ type_ start__ end____ width___ exp.time_
 11 omega   90.00  175.00   1.0000    1.0000
omega____ theta____ kappa____ phi______ frames
    -      108.0000   61.0000  -90.0000 85

#__ type_ start__ end____ width___ exp.time_
 12 omega   38.00   91.00   1.0000    1.0000
omega____ theta____ kappa____ phi______ frames
    -      108.0000  -30.0000   60.0000 53

#__ type_ start__ end____ width___ exp.time_
 13 omega   81.00  176.00   1.0000    1.0000
omega____ theta____ kappa____ phi______ frames
    -      108.0000   77.0000 -150.0000 95

#__ type_ start__ end____ width___ exp.time_
 14 omega   39.00  109.00   1.0000    1.0000
omega____ theta____ kappa____ phi______ frames
    -      108.0000  -94.0000   30.0000 70

#__ type_ start__ end____ width___ exp.time_
 15 omega   39.00  109.00   1.0000    1.0000
omega____ theta____ kappa____ phi______ frames
    -      108.0000  -94.0000  120.0000 70

#__ type_ start__ end____ width___ exp.time_
 16 omega   38.00   91.00   1.0000    1.0000
omega____ theta____ kappa____ phi______ frames
    -      108.0000  -30.0000 -120.0000 53

#__ type_ start__ end____ width___ exp.time_
 17 omega   39.00  109.00   1.0000    1.0000
omega____ theta____ kappa____ phi______ frames
    -      108.0000  -94.0000    0.0000 70

#__ type_ start__ end____ width___ exp.time_
 18 omega  100.00  178.00   1.0000    1.0000
omega____ theta____ kappa____ phi______ frames
    -      108.0000  111.0000 -180.0000 78

#__ type_ start__ end____ width___ exp.time_
 19 omega   87.00  178.00   1.0000    1.0000
omega____ theta____ kappa____ phi______ frames
    -      108.0000   30.0000    0.0000 91

#__ type_ start__ end____ width___ exp.time_
 20 omega   40.00   99.00   1.0000    1.0000
omega____ theta____ kappa____ phi______ frames
    -      108.0000  -45.0000  -60.0000 59

#__ type_ start__ end____ width___ exp.time_
 21 omega   40.00   99.00   1.0000    1.0000
omega____ theta____ kappa____ phi______ frames
    -      108.0000  -45.0000   30.0000 59

#__ type_ start__ end____ width___ exp.time_
 22 omega   39.00   93.00   1.0000    1.0000
omega____ theta____ kappa____ phi______ frames
    -      108.0000  -38.0000  130.9586 54

#__ type_ start__ end____ width___ exp.time_
 23 omega    9.00  103.00   1.0000    1.0000
omega____ theta____ kappa____ phi______ frames
    -       35.5316   77.0000   60.0000 94

#__ type_ start__ end____ width___ exp.time_
 24 omega    9.00  103.00   1.0000    1.0000
omega____ theta____ kappa____ phi______ frames
    -       35.5316   77.0000 -150.0000 94

#__ type_ start__ end____ width___ exp.time_
 25 omega    9.00  103.00   1.0000    1.0000
omega____ theta____ kappa____ phi______ frames
    -       35.5316   77.0000  120.0000 94

#__ type_ start__ end____ width___ exp.time_
 26 omega  -32.00   52.00   1.0000    1.0000
omega____ theta____ kappa____ phi______ frames
    -       35.5316  -57.0000   60.0000 84

#__ type_ start__ end____ width___ exp.time_
 27 omega    9.00  103.00   1.0000    1.0000
omega____ theta____ kappa____ phi______ frames
    -       35.5316   77.0000  -90.0000 94

#__ type_ start__ end____ width___ exp.time_
 28 omega   70.00  178.00   1.0000    1.0000
omega____ theta____ kappa____ phi______ frames
    -      108.0000   15.0000 -180.0000 108

#__ type_ start__ end____ width___ exp.time_
 29 omega   81.00  176.00   1.0000    1.0000
omega____ theta____ kappa____ phi______ frames
    -      108.0000   77.0000 -180.0000 95

#__ type_ start__ end____ width___ exp.time_
 30 omega   91.00  176.00   1.0000    1.0000
omega____ theta____ kappa____ phi______ frames
    -      108.0000   45.0000   60.0000 85

#__ type_ start__ end____ width___ exp.time_
 31 omega   38.00  116.00   1.0000    1.0000
omega____ theta____ kappa____ phi______ frames
    -      108.0000 -111.0000  -60.0000 78

#__ type_ start__ end____ width___ exp.time_
 32 omega   90.00  175.00   1.0000    1.0000
omega____ theta____ kappa____ phi______ frames
    -      108.0000   61.0000   60.0000 85

#__ type_ start__ end____ width___ exp.time_
 33 omega   91.00  176.00   1.0000    1.0000
omega____ theta____ kappa____ phi______ frames
    -      108.0000   45.0000   30.0000 85

#__ type_ start__ end____ width___ exp.time_
 34 omega   81.00  176.00   1.0000    1.0000
omega____ theta____ kappa____ phi______ frames
    -      108.0000   77.0000  150.0000 95

#__ type_ start__ end____ width___ exp.time_
 35 omega   81.00  176.00   1.0000    1.0000
omega____ theta____ kappa____ phi______ frames
    -      108.0000   77.0000   90.0000 95

#__ type_ start__ end____ width___ exp.time_
 36 omega   91.00  176.00   1.0000    1.0000
omega____ theta____ kappa____ phi______ frames
    -      108.0000   45.0000    0.0000 85

#__ type_ start__ end____ width___ exp.time_
 37 omega   81.00  176.00   1.0000    1.0000
omega____ theta____ kappa____ phi______ frames
    -      108.0000   77.0000  -90.0000 95

#__ type_ start__ end____ width___ exp.time_
 38 omega   91.00  176.00   1.0000    1.0000
omega____ theta____ kappa____ phi______ frames
    -      108.0000   45.0000   90.0000 85

#__ type_ start__ end____ width___ exp.time_
 39 omega   81.00  176.00   1.0000    1.0000
omega____ theta____ kappa____ phi______ frames
    -      108.0000   77.0000  120.0000 95

#__ type_ start__ end____ width___ exp.time_
 40 omega   81.00  176.00   1.0000    1.0000
omega____ theta____ kappa____ phi______ frames
    -      108.0000   77.0000  -60.0000 95

#__ type_ start__ end____ width___ exp.time_
 41 omega   81.00  176.00   1.0000    1.0000
omega____ theta____ kappa____ phi______ frames
    -      108.0000   77.0000    0.0000 95

#__ type_ start__ end____ width___ exp.time_
 42 omega   90.00  175.00   1.0000    1.0000
omega____ theta____ kappa____ phi______ frames
    -      108.0000   61.0000  -60.0000 85

#__ type_ start__ end____ width___ exp.time_
 43 omega   19.00  103.00   1.0000    1.0000
omega____ theta____ kappa____ phi______ frames
    -       35.5316   57.0000  -90.0000 84

#__ type_ start__ end____ width___ exp.time_
 44 omega   19.00  103.00   1.0000    1.0000
omega____ theta____ kappa____ phi______ frames
    -       35.5316   57.0000    0.0000 84

#__ type_ start__ end____ width___ exp.time_
 45 omega   16.00  105.00   1.0000    1.0000
omega____ theta____ kappa____ phi______ frames
    -       35.5316   37.0000 -150.0000 89

#__ type_ start__ end____ width___ exp.time_
 46 omega    1.00   74.00   1.0000    1.0000
omega____ theta____ kappa____ phi______ frames
    -       35.5316  -99.0000 -150.0000 73

#__ type_ start__ end____ width___ exp.time_
 47 omega  -32.00   62.00   1.0000    1.0000
omega____ theta____ kappa____ phi______ frames
    -       35.5316  -77.0000    0.0000 94

#__ type_ start__ end____ width___ exp.time_
 48 omega   70.00  178.00   1.0000    1.0000
omega____ theta____ kappa____ phi______ frames
    -      108.0000   15.0000  -90.0000 108

#__ type_ start__ end____ width___ exp.time_
 49 omega   90.00  175.00   1.0000    1.0000
omega____ theta____ kappa____ phi______ frames
    -      108.0000   61.0000  120.0000 85

#__ type_ start__ end____ width___ exp.time_
 50 omega   81.00  176.00   1.0000    1.0000
omega____ theta____ kappa____ phi______ frames
    -      108.0000   77.0000   30.0000 95

#__ type_ start__ end____ width___ exp.time_
 51 omega   81.00  176.00   1.0000    1.0000
omega____ theta____ kappa____ phi______ frames
    -      108.0000   77.0000   60.0000 95

#__ type_ start__ end____ width___ exp.time_
 52 omega   38.00  116.00   1.0000    1.0000
omega____ theta____ kappa____ phi______ frames
    -      108.0000 -111.0000 -120.0000 78

#__ type_ start__ end____ width___ exp.time_
 53 omega   90.00  175.00   1.0000    1.0000
omega____ theta____ kappa____ phi______ frames
    -      108.0000   61.0000  -30.0000 85

#__ type_ start__ end____ width___ exp.time_
 54 omega   38.00  116.00   1.0000    1.0000
omega____ theta____ kappa____ phi______ frames
    -      108.0000 -111.0000  120.0000 78

#__ type_ start__ end____ width___ exp.time_
 55 omega   87.00  178.00   1.0000    1.0000
omega____ theta____ kappa____ phi______ frames
    -      108.0000   30.0000 -180.0000 91

#__ type_ start__ end____ width___ exp.time_
 56 omega   90.00  175.00   1.0000    1.0000
omega____ theta____ kappa____ phi______ frames
    -      108.0000   61.0000    0.0000 85

#__ type_ start__ end____ width___ exp.time_
 57 omega   90.00  171.00   1.0000    1.0000
omega____ theta____ kappa____ phi______ frames
    -      108.0000   61.0000   90.0000 81

#__ type_ start__ end____ width___ exp.time_
 58 omega   90.00  175.00   1.0000    1.0000
omega____ theta____ kappa____ phi______ frames
    -      108.0000   61.0000 -180.0000 85
;
_diffrn_measurement_device 'four-circle diffractometer'
_diffrn_measurement_device_type 'SuperNova, Dual, Cu at zero, EosS2'
_diffrn_measurement_method '\w scans'
_diffrn_orient_matrix_UB_11 -0.0947177000
_diffrn_orient_matrix_UB_12 -0.0929385000
_diffrn_orient_matrix_UB_13 -0.0749739000
_diffrn_orient_matrix_UB_21 0.1080416000
_diffrn_orient_matrix_UB_22 -0.0486646000
_diffrn_orient_matrix_UB_23 -0.0292655000
_diffrn_orient_matrix_UB_31 0.0508846000
_diffrn_orient_matrix_UB_32 -0.0696351000
_diffrn_orient_matrix_UB_33 0.1205163000
_diffrn_radiation_monochromator mirror
_diffrn_radiation_probe x-ray
_diffrn_radiation_type CuK\a
_diffrn_radiation_wavelength 1.54184
_diffrn_reflns_av_R_equivalents 0.0235
_diffrn_reflns_av_unetI/netI 0.0087
_diffrn_reflns_Laue_measured_fraction_full 1.000
_diffrn_reflns_Laue_measured_fraction_max 0.999
_diffrn_reflns_limit_h_max 13
_diffrn_reflns_limit_h_min -13
_diffrn_reflns_limit_k_max 15
_diffrn_reflns_limit_k_min -15
_diffrn_reflns_limit_l_max 14
_diffrn_reflns_limit_l_min -14
_diffrn_reflns_number 35837
_diffrn_reflns_point_group_measured_fraction_full 1.000
_diffrn_reflns_point_group_measured_fraction_max 0.999
_diffrn_reflns_theta_full 67.684
_diffrn_reflns_theta_max 71.523
_diffrn_reflns_theta_min 5.513
_diffrn_source 'sealed X-ray tube'
_diffrn_source_type 'SuperNova (Cu) X-ray Source'
_exptl_absorpt_coefficient_mu 3.258
_exptl_absorpt_correction_T_max 0.719
_exptl_absorpt_correction_T_min 0.558
_exptl_absorpt_correction_type gaussian
_exptl_absorpt_process_details
;
CrysAlisPro, Agilent Technologies,
Version 1.171.37.34 (release 22-05-2014 CrysAlis171 .NET)
(compiled May 22 2014,16:03:01)
Numerical absorption correction based on gaussian integration over
            a multifaceted crystal model
Empirical absorption correction using spherical harmonics,
 implemented in SCALE3 ABSPACK scaling algorithm.
;
_exptl_crystal_density_diffrn 1.301
_exptl_crystal_description
;
;
_exptl_crystal_F_000 608
_exptl_crystal_size_max 0.2729
_exptl_crystal_size_mid 0.1987
_exptl_crystal_size_min 0.1437
_refine_diff_density_max 0.297
_refine_diff_density_min -0.266
_refine_diff_density_rms 0.048
_refine_ls_extinction_method none
_refine_ls_goodness_of_fit_ref 1.076
_refine_ls_hydrogen_treatment mixed
_refine_ls_matrix_type full
_refine_ls_number_parameters 152
_refine_ls_number_reflns 2869
_refine_ls_number_restraints 1
_refine_ls_restrained_S_all 1.077
_refine_ls_R_factor_all 0.0184
_refine_ls_R_factor_gt 0.0183
_refine_ls_shift/su_max 0.001
_refine_ls_shift/su_mean 0.000
_refine_ls_structure_factor_coef Fsqd
_refine_ls_weighting_details 'w=1/[\s^2^(Fo^2^)+(0.0230P)^2^+0.7330P] where P=(Fo^2^+2Fc^2^)/3'
_refine_ls_weighting_scheme calc
_refine_ls_wR_factor_gt 0.0469
_refine_ls_wR_factor_ref 0.0470
_reflns_Friedel_coverage 0.000
_reflns_number_gt 2847
_reflns_number_total 2869
_reflns_threshold_expression 'I > 2\s(I)'
_cod_data_source_file 12.cif
_cod_data_source_block wcorr
_cod_depositor_comments 'Adding full bibliography for 4125565--4125579.cif.'
_cod_original_cell_volume 1477.00(2)
_cod_database_code 4125567
_chemical_oxdiff_formula 'C52 H104 N8 Se4'
_shelx_space_group_comment
;
The symmetry employed for this shelxl refinement is uniquely defined
by the following loop, which should always be used as a source of
symmetry information in preference to the above space-group names.
They are only intended as comments.
;
_reflns_odcompleteness_completeness 99.93
_reflns_odcompleteness_iscentric 1
_reflns_odcompleteness_theta 66.97
_olex2_refinement_description
;
1. Fixed Uiso
 At 1.2 times of:
  All C(H) groups, All C(H,H) groups, All N(H) groups
 At 1.5 times of:
  All C(H,H,H) groups
2. Restrained distances
 N3-H3
 0.88 with sigma of 0.02
3.a Ternary CH refined with riding coordinates:
 C4(H4), C11(H11), C14(H14)
3.b Secondary CH2 refined with riding coordinates:
 C5(H5A,H5B), C6(H6A,H6B), C7(H7A,H7B), C8(H8A,H8B), C9(H9A,H9B)
3.c Idealised Me refined as rotating group:
 C12(H12A,H12B,H12C), C13(H13A,H13B,H13C), C15(H15A,H15B,H15C), C16(H16A,H16B,
 H16C)
;
_shelx_shelxl_version_number 2014/7
_olex2_submission_special_instructions 'No special instructions were received'

loop_
_space_group_symop_operation_xyz
'x, y, z'
'-x+1/2, y+1/2, -z+1/2'
'-x, -y, -z'
'x-1/2, -y-1/2, z-1/2'

loop_
_atom_site_label
_atom_site_type_symbol
_atom_site_fract_x
_atom_site_fract_y
_atom_site_fract_z
_atom_site_U_iso_or_equiv
_atom_site_adp_type
_atom_site_occupancy
_atom_site_site_symmetry_order
_atom_site_calc_flag
_atom_site_refinement_flags_posn
Se1 Se 0.92471(2) 0.24316(2) 0.44319(2) 0.01479(6) Uani 1 1 d .
C2 C 0.79913(11) 0.35295(9) 0.41253(11) 0.0138(2) Uani 1 1 d .
N3 N 0.73459(11) 0.35695(9) 0.48305(10) 0.0189(2) Uani 1 1 d D
H3 H 0.6787(14) 0.4058(12) 0.4678(15) 0.023 Uiso 1 1 d DR
C4 C 0.74635(12) 0.28071(10) 0.58169(11) 0.0161(2) Uani 1 1 d .
H4 H 0.8385 0.2509 0.6227 0.019 Uiso 1 1 calc R
C5 C 0.72215(15) 0.34249(11) 0.68010(13) 0.0251(3) Uani 1 1 d .
H5A H 0.6336 0.3770 0.6395 0.030 Uiso 1 1 calc R
H5B H 0.7889 0.4011 0.7172 0.030 Uiso 1 1 calc R
C6 C 0.73035(16) 0.26515(12) 0.78418(14) 0.0279(3) Uani 1 1 d .
H6A H 0.8216 0.2364 0.8302 0.034 Uiso 1 1 calc R
H6B H 0.7099 0.3062 0.8446 0.034 Uiso 1 1 calc R
C7 C 0.63416(13) 0.17023(11) 0.73048(12) 0.0226(3) Uani 1 1 d .
H7A H 0.5423 0.1983 0.6921 0.027 Uiso 1 1 calc R
H7B H 0.6452 0.1195 0.7992 0.027 Uiso 1 1 calc R
C8 C 0.65783(14) 0.10871(11) 0.63150(13) 0.0237(3) Uani 1 1 d .
H8A H 0.5907 0.0503 0.5942 0.028 Uiso 1 1 calc R
H8B H 0.7461 0.0738 0.6719 0.028 Uiso 1 1 calc R
C9 C 0.65011(14) 0.18574(11) 0.52766(12) 0.0219(3) Uani 1 1 d .
H9A H 0.6710 0.1447 0.4675 0.026 Uiso 1 1 calc R
H9B H 0.5589 0.2145 0.4812 0.026 Uiso 1 1 calc R
N10 N 0.77007(10) 0.43088(8) 0.32448(9) 0.0144(2) Uani 1 1 d .
C11 C 0.84173(12) 0.43648(10) 0.24732(11) 0.0156(2) Uani 1 1 d .
H11 H 0.9031 0.3724 0.2710 0.019 Uiso 1 1 calc R
C12 C 0.92652(13) 0.53933(11) 0.27911(12) 0.0213(3) Uani 1 1 d .
H12A H 0.8694 0.6040 0.2577 0.032 Uiso 1 1 calc GR
H12B H 0.9769 0.5401 0.2308 0.032 Uiso 1 1 calc GR
H12C H 0.9878 0.5401 0.3692 0.032 Uiso 1 1 calc GR
C13 C 0.74715(13) 0.42631(11) 0.10707(12) 0.0207(3) Uani 1 1 d .
H13A H 0.6944 0.3595 0.0921 0.031 Uiso 1 1 calc GR
H13B H 0.7981 0.4230 0.0595 0.031 Uiso 1 1 calc GR
H13C H 0.6882 0.4899 0.0797 0.031 Uiso 1 1 calc GR
C14 C 0.67078(12) 0.51886(10) 0.29935(11) 0.0157(2) Uani 1 1 d .
H14 H 0.6744 0.5638 0.2311 0.019 Uiso 1 1 calc R
C15 C 0.70504(13) 0.59902(10) 0.40854(12) 0.0205(3) Uani 1 1 d .
H15A H 0.6819 0.5664 0.4708 0.031 Uiso 1 1 calc GR
H15B H 0.6551 0.6670 0.3766 0.031 Uiso 1 1 calc GR
H15C H 0.8000 0.6149 0.4480 0.031 Uiso 1 1 calc GR
C16 C 0.52819(12) 0.47680(11) 0.24287(13) 0.0220(3) Uani 1 1 d .
H16A H 0.5143 0.4223 0.1779 0.033 Uiso 1 1 calc GR
H16B H 0.4669 0.5380 0.2054 0.033 Uiso 1 1 calc GR
H16C H 0.5122 0.4432 0.3092 0.033 Uiso 1 1 calc GR

loop_
_atom_site_aniso_label
_atom_site_aniso_U_11
_atom_site_aniso_U_22
_atom_site_aniso_U_33
_atom_site_aniso_U_23
_atom_site_aniso_U_13
_atom_site_aniso_U_12
Se1 0.01689(8) 0.01287(8) 0.01699(9) 0.00129(4) 0.00980(6) 0.00336(4)
C2 0.0141(5) 0.0130(5) 0.0149(6) -0.0014(4) 0.0070(5) -0.0010(4)
N3 0.0231(5) 0.0167(5) 0.0240(6) 0.0071(4) 0.0169(5) 0.0080(4)
C4 0.0186(6) 0.0164(6) 0.0168(6) 0.0024(5) 0.0111(5) 0.0017(5)
C5 0.0371(8) 0.0212(7) 0.0262(7) -0.0054(5) 0.0225(6) -0.0053(6)
C6 0.0358(8) 0.0344(8) 0.0187(7) -0.0042(6) 0.0170(6) -0.0069(6)
C7 0.0214(6) 0.0292(7) 0.0214(6) 0.0069(5) 0.0133(5) 0.0004(5)
C8 0.0292(7) 0.0196(6) 0.0248(7) 0.0012(5) 0.0145(6) -0.0047(5)
C9 0.0280(7) 0.0219(6) 0.0164(6) -0.0016(5) 0.0106(5) -0.0050(5)
N10 0.0154(5) 0.0143(5) 0.0164(5) 0.0019(4) 0.0100(4) 0.0024(4)
C11 0.0179(6) 0.0169(6) 0.0165(6) 0.0017(5) 0.0117(5) 0.0012(5)
C12 0.0205(6) 0.0262(7) 0.0194(6) -0.0016(5) 0.0111(5) -0.0062(5)
C13 0.0253(6) 0.0212(6) 0.0180(6) -0.0039(5) 0.0120(5) -0.0037(5)
C14 0.0166(6) 0.0142(6) 0.0172(6) 0.0022(5) 0.0085(5) 0.0034(4)
C15 0.0240(6) 0.0161(6) 0.0230(6) -0.0010(5) 0.0121(5) 0.0019(5)
C16 0.0167(6) 0.0258(7) 0.0227(7) -0.0010(5) 0.0082(5) 0.0022(5)

loop_
_atom_type_symbol
_atom_type_description
_atom_type_scat_dispersion_real
_atom_type_scat_dispersion_imag
_atom_type_scat_source
C C 0.0181 0.0091 'International Tables Vol C Tables 4.2.6.8 and 6.1.1.4'
H H 0.0000 0.0000 'International Tables Vol C Tables 4.2.6.8 and 6.1.1.4'
N N 0.0311 0.0180 'International Tables Vol C Tables 4.2.6.8 and 6.1.1.4'
Se Se -0.7943 1.1372 'International Tables Vol C Tables 4.2.6.8 and 6.1.1.4'

loop_
_exptl_crystal_face_index_h
_exptl_crystal_face_index_k
_exptl_crystal_face_index_l
_exptl_crystal_face_perp_dist
_exptl_oxdiff_crystal_face_indexfrac_h
_exptl_oxdiff_crystal_face_indexfrac_k
_exptl_oxdiff_crystal_face_indexfrac_l
_exptl_oxdiff_crystal_face_x
_exptl_oxdiff_crystal_face_y
_exptl_oxdiff_crystal_face_z
-6 5 4 0.0686 -5.6475 4.7381 4.3586 -0.2322 -0.9683 -0.0920
-2 6 -3 0.1216 -2.0197 5.7997 -3.3499 -0.0966 -0.4024 -0.9104
4 0 -8 0.0983 4.0692 0.3950 -7.6949 0.1548 0.6456 -0.7478
5 -6 -1 0.0701 4.5605 -6.0502 -0.8603 0.1948 0.8123 0.5497
3 0 5 0.1236 3.3755 0.0029 4.5156 -0.6585 0.2324 0.7158
5 5 0 0.0876 5.2361 4.8160 -0.0461 -0.9401 0.3327 -0.0745
4 6 -4 0.1088 3.8855 6.2828 -4.0039 -0.6517 0.2312 -0.7223
-3 1 -5 0.1091 -2.7327 0.9459 -5.0453 0.5492 -0.1936 -0.8130
-5 -6 1 0.0715 -5.0940 -5.6144 1.4062 0.8989 -0.3183 0.3012
-7 -1 4 0.0585 -7.2568 -1.0593 4.2677 0.4658 -0.8574 0.2188
7 0 -3 0.0836 7.3575 0.1624 -3.1297 -0.4773 0.8786 -0.0141
6 2 -6 0.0854 6.4480 2.3990 -5.7066 -0.4059 0.7469 -0.5267
-5 -4 7 0.1175 -4.5201 -3.6579 6.5958 0.2736 -0.5034 0.8196
2 -3 -7 0.0886 1.7411 -2.6535 -7.1313 0.6164 0.5259 -0.5861
2 -6 -5 0.0838 1.9051 -6.0961 -4.9611 0.7581 0.6477 -0.0765
-2 -4 -5 0.0783 -1.6244 -4.0686 -4.9485 0.9030 0.1673 -0.3957
-2 -8 2 0.0821 -1.6858 -7.6437 1.8158 0.7339 0.1367 0.6653
7 3 -4 0.0739 6.8690 2.7891 -3.9215 -0.6158 0.7212 -0.3173
-1 2 7 0.1282 -1.1005 2.2004 7.0775 -0.6309 -0.4331 0.6437

loop_
_geom_angle_atom_site_label_1
_geom_angle_atom_site_label_2
_geom_angle_atom_site_label_3
_geom_angle
N3 C2 Se1 119.20(9)
N10 C2 Se1 123.77(8)
N10 C2 N3 117.02(10)
C2 N3 C4 127.31(10)
N3 C4 C5 108.87(10)
N3 C4 C9 111.18(10)
C9 C4 C5 110.98(10)
C4 C5 C6 110.75(11)
C7 C6 C5 111.29(12)
C6 C7 C8 110.90(11)
C7 C8 C9 111.09(11)
C4 C9 C8 111.22(11)
C2 N10 C11 120.68(10)
C2 N10 C14 124.34(10)
C11 N10 C14 114.94(9)
N10 C11 C12 110.30(10)
N10 C11 C13 111.51(10)
C12 C11 C13 112.89(10)
N10 C14 C15 114.58(10)
N10 C14 C16 113.46(10)
C16 C14 C15 113.37(10)

loop_
_geom_bond_atom_site_label_1
_geom_bond_atom_site_label_2
_geom_bond_distance
Se1 C2 1.8697(12)
C2 N3 1.3464(15)
C2 N10 1.3443(15)
N3 C4 1.4602(15)
C4 C5 1.5242(17)
C4 C9 1.5223(17)
C5 C6 1.5308(19)
C6 C7 1.5212(19)
C7 C8 1.5252(18)
C8 C9 1.5280(17)
N10 C11 1.4835(14)
N10 C14 1.4870(15)
C11 C12 1.5234(17)
C11 C13 1.5281(17)
C14 C15 1.5333(17)
C14 C16 1.5318(17)
